data_2219589
loop_
_publ_author_name
'Kocadag, Maria'
'Fleck, Michel'
'Bohat\'y, Ladislav'

_publ_section_title
;
 <i>catena</i>-Poly[[manganese(II)-tris(\m-betaine-\k^2^<i>O</i>:<i>O</i>')]
 tetrabromidomanganate(IV)
;
_journal_coeditor_code HB2779
_journal_issue 10
_journal_name_full 'Acta Crystallographica Section E'
_journal_page_first m1273
_journal_page_last m1274
_journal_paper_doi 10.1107/S1600536808028912
_journal_volume 64
_journal_year 2008
_chemical_formula_iupac '[Mn (C5 H11 N O2)3] , Mn Br4'
_chemical_formula_moiety 'C15 H33 Mn N3 O6 2+ , Mn Br4 2-'
_chemical_formula_sum 'C15 H33 Br4 Mn2 N3 O6'
_chemical_formula_weight 780.96
_chemical_name_common 'Betaine Manganese Bromide'
_chemical_name_systematic
;
catena-Poly[[manganese(II)-tris(\m-betaine-\k^2^<i>O</i>:<i>O</i>')]
tetrabromidomanganese(IV)]
;
_space_group_IT_number 2
_symmetry_cell_setting triclinic
_symmetry_space_group_name_Hall '-P 1'
_symmetry_space_group_name_H-M 'P -1'
_atom_sites_solution_hydrogens geom
_atom_sites_solution_primary direct
_atom_sites_solution_secondary difmap
_cell_angle_alpha 66.557(6)
_cell_angle_beta 86.063(7)
_cell_angle_gamma 89.249(7)
_cell_formula_units_Z 2
_cell_length_a 9.140(2)
_cell_length_b 12.700(2)
_cell_length_c 12.871(3)
_cell_measurement_reflns_used 1294
_cell_measurement_temperature 293(2)
_cell_measurement_theta_max 26.4
_cell_measurement_theta_min 2.8
_cell_volume 1367.3(5)
_computing_cell_refinement 'SMART (Bruker, 2004)'
_computing_data_collection 'SMART (Bruker, 2004)'
_computing_data_reduction 'SAINT (Bruker, 2004)'
_computing_molecular_graphics 'DIAMOND (Bergerhoff <i>et al.</i>,  1996)'
_computing_publication_material 'SHELXL97 (Sheldrick, 2008)'
_computing_structure_refinement 'SHELXL97 (Sheldrick, 2008)'
_computing_structure_solution 'SHELXS97 (Sheldrick, 2008)'
_diffrn_ambient_temperature 293(2)
_diffrn_detector_area_resol_mean 0.1
_diffrn_measured_fraction_theta_full 0.99
_diffrn_measured_fraction_theta_max 0.99
_diffrn_measurement_device_type 'Bruker SMART CCD'
_diffrn_measurement_method '\f-scan and \w-scans'
_diffrn_radiation_monochromator graphite
_diffrn_radiation_source 'fine-focus sealed tube'
_diffrn_radiation_type MoK\a
_diffrn_radiation_wavelength 0.71073
_diffrn_reflns_av_R_equivalents 0.0295
_diffrn_reflns_av_sigmaI/netI 0.0493
_diffrn_reflns_limit_h_max 13
_diffrn_reflns_limit_h_min -13
_diffrn_reflns_limit_k_max 18
_diffrn_reflns_limit_k_min -18
_diffrn_reflns_limit_l_max 18
_diffrn_reflns_limit_l_min -15
_diffrn_reflns_number 17423
_diffrn_reflns_theta_full 30
_diffrn_reflns_theta_max 30
_diffrn_reflns_theta_min 1.75
_diffrn_standards_number 0
_exptl_absorpt_coefficient_mu 6.800
_exptl_absorpt_correction_T_max 0.130
_exptl_absorpt_correction_T_min 0.073
_exptl_absorpt_correction_type multi-scan
_exptl_absorpt_process_details '(Otwinowski & Minor, 1997)'
_exptl_crystal_colour yellow
_exptl_crystal_density_diffrn 1.897
_exptl_crystal_density_method 'not measured'
_exptl_crystal_description prism
_exptl_crystal_F_000 764
_exptl_crystal_size_max 0.50
_exptl_crystal_size_mid 0.30
_exptl_crystal_size_min 0.30
_refine_diff_density_max 1.774
_refine_diff_density_min -1.878
_refine_ls_extinction_coef 0.0015(3)
_refine_ls_extinction_expression Fc^*^=kFc[1+0.001xFc^2^\l^3^/sin(2\q)]^-1/4^
_refine_ls_extinction_method 'SHELXL97 (Sheldrick, 2008)'
_refine_ls_goodness_of_fit_ref 1.049
_refine_ls_hydrogen_treatment mixed
_refine_ls_matrix_type full
_refine_ls_number_parameters 326
_refine_ls_number_reflns 7836
_refine_ls_number_restraints 0
_refine_ls_restrained_S_all 1.049
_refine_ls_R_factor_all 0.0958
_refine_ls_R_factor_gt 0.0535
_refine_ls_shift/su_max 0.000
_refine_ls_shift/su_mean 0.000
_refine_ls_structure_factor_coef Fsqd
_refine_ls_weighting_details 'calc w = 1/[\s^2^(Fo^2^)+(0.0151P)^2^+6.4946P] where P=(Fo^2^+2Fc^2^)/3'
_refine_ls_weighting_scheme calc
_refine_ls_wR_factor_gt 0.1005
_refine_ls_wR_factor_ref 0.1147
_reflns_number_gt 5085
_reflns_number_total 7836
_reflns_threshold_expression I>2\s(I)
_cod_data_source_file hb2779.cif
_cod_data_source_block I
_cod_depositor_comments
;
The following automatic conversions were performed:

'_chemical_melting_point' value 'not determined' was changed to '?' -
the value is undefined or not given.

Automatic conversion script
Id: cif_fix_values 1646 2011-03-28 12:23:43Z adriana 

The following automatic conversions were performed:

'_chemical_melting_point' value 'not determined' was changed to '?' -
the value is undefined or not given.

Automatic conversion script
Id: cif_fix_values 1715 2011-07-08 13:25:40Z adriana 
;
_cod_original_cell_volume 1367.3(4)
_cod_database_code 2219589
_cod_database_fobs_code 2219589

loop_
_symmetry_equiv_pos_as_xyz
'x, y, z'
'-x, -y, -z'

loop_
_atom_site_type_symbol
_atom_site_label
_atom_site_fract_x
_atom_site_fract_y
_atom_site_fract_z
_atom_site_U_iso_or_equiv
_atom_site_adp_type
_atom_site_calc_flag
_atom_site_refinement_flags
_atom_site_occupancy
Mn Mn1 1.0000 0.0000 1.0000 0.0226(2) Uani d S 1
Mn Mn2 0.5000 0.0000 1.0000 0.0234(2) Uani d S 1
Mn Mn3 0.77120(8) 0.62332(7) 0.69412(7) 0.0388(2) Uani d . 1
Br Br1 0.72670(6) 0.62971(5) 0.88548(5) 0.04926(17) Uani d . 1
Br Br2 0.73289(7) 0.43013(5) 0.69615(7) 0.05729(19) Uani d . 1
Br Br3 1.03439(7) 0.68376(6) 0.62887(6) 0.05688(19) Uani d . 1
Br Br4 0.60829(11) 0.76456(8) 0.56062(8) 0.0922(3) Uani d . 1
O O1A 0.1462(3) 0.1052(3) 0.8505(3) 0.0338(8) Uani d . 1
O O2A 0.3773(3) 0.0449(3) 0.8480(3) 0.0301(7) Uani d . 1
C C1A 0.2801(4) 0.1200(4) 0.8221(4) 0.0256(9) Uani d . 1
C C2A 0.3415(5) 0.2387(4) 0.7460(6) 0.0372(12) Uani d . 1
H H2A1 0.426(6) 0.258(5) 0.781(5) 0.046(16) Uiso d . 1
H H2A2 0.375(7) 0.234(5) 0.682(6) 0.06(2) Uiso d . 1
N N3A 0.2438(4) 0.3404(3) 0.7206(4) 0.0366(10) Uani d . 1
C C4A 0.1914(11) 0.3524(6) 0.8271(7) 0.082(3) Uani d . 1
H H4A1 0.1203 0.4122 0.8106 0.10(3) Uiso calc R 1
H H4A2 0.2728 0.3715 0.8600 0.13(4) Uiso calc R 1
H H4A3 0.1472 0.2813 0.8797 0.11(3) Uiso calc R 1
C C5A 0.3320(7) 0.4447(5) 0.6441(8) 0.068(2) Uani d . 1
H H5A1 0.3296 0.4528 0.5668 0.17(5) Uiso calc R 1
H H5A2 0.4316 0.4364 0.6650 0.11(3) Uiso calc R 1
H H5A3 0.2912 0.5116 0.6515 0.09(3) Uiso calc R 1
C C6A 0.1167(7) 0.3324(6) 0.6576(7) 0.067(2) Uani d . 1
H H6A1 0.0802 0.4078 0.6166 0.08(2) Uiso calc R 1
H H6A2 0.0406 0.2857 0.7104 0.10(3) Uiso calc R 1
H H6A3 0.1474 0.2984 0.6053 0.14(4) Uiso calc R 1
O O1B 0.8835(3) -0.0491(3) 0.8839(3) 0.0326(7) Uani d . 1
O O2B 0.6524(3) -0.1059(3) 0.9500(3) 0.0333(7) Uani d . 1
C C1B 0.7526(4) -0.0671(3) 0.8728(4) 0.0265(9) Uani d . 1
C C2B 0.7027(6) -0.0439(5) 0.7562(5) 0.0423(13) Uani d . 1
H H2B1 0.718(5) -0.112(5) 0.743(5) 0.036(14) Uiso d . 1
H H2B2 0.601(8) -0.024(6) 0.750(7) 0.08(2) Uiso d . 1
N N3B 0.7830(4) 0.0477(3) 0.6558(4) 0.0329(9) Uani d . 1
C C4B 0.9394(6) 0.0214(7) 0.6382(6) 0.0612(19) Uani d . 1
H H4B1 0.9462 -0.0541 0.6382 0.11(3) Uiso calc R 1
H H4B2 0.9934 0.0246 0.6983 0.10(3) Uiso calc R 1
H H4B3 0.9798 0.0767 0.5667 0.08(2) Uiso calc R 1
C C5B 0.7081(8) 0.0607(7) 0.5518(6) 0.069(2) Uani d . 1
H H5B1 0.7560 0.1207 0.4868 0.07(2) Uiso calc R 1
H H5B2 0.6073 0.0799 0.5602 0.10(3) Uiso calc R 1
H H5B3 0.7131 -0.0101 0.5415 0.12(4) Uiso calc R 1
C C6B 0.7741(9) 0.1589(5) 0.6699(6) 0.0625(19) Uani d . 1
H H6B1 0.8302 0.2167 0.6083 0.07(2) Uiso calc R 1
H H6B2 0.8128 0.1496 0.7405 0.08(2) Uiso calc R 1
H H6B3 0.6736 0.1817 0.6701 0.14(4) Uiso calc R 1
O O1C 0.6456(3) 0.1430(3) 0.9163(3) 0.0290(7) Uani d . 1
O O2C 0.8693(3) 0.1519(3) 0.9718(3) 0.0323(7) Uani d . 1
C C1C 0.7365(4) 0.1769(3) 0.9644(4) 0.0248(9) Uani d . 1
C C2C 0.6737(5) 0.2597(4) 1.0147(5) 0.0322(11) Uani d . 1
H H2C1 0.668(6) 0.336(5) 0.954(5) 0.041(15) Uiso d . 1
H H2C2 0.579(5) 0.235(4) 1.044(4) 0.030(13) Uiso d . 1
N N3C 0.7558(4) 0.2747(3) 1.1054(4) 0.0313(9) Uani d . 1
C C4C 0.6680(6) 0.3497(5) 1.1501(6) 0.0476(14) Uani d . 1
H H4C1 0.5749 0.3134 1.1829 0.06(2) Uiso calc R 1
H H4C2 0.6528 0.4223 1.0891 0.06(2) Uiso calc R 1
H H4C3 0.7200 0.3615 1.2070 0.061(19) Uiso calc R 1
C C5C 0.7746(7) 0.1616(5) 1.2014(5) 0.0526(15) Uani d . 1
H H5C1 0.8323 0.1127 1.1745 0.062(19) Uiso calc R 1
H H5C2 0.6802 0.1265 1.2316 0.08(2) Uiso calc R 1
H H5C3 0.8236 0.1731 1.2598 0.07(2) Uiso calc R 1
C C6C 0.9027(6) 0.3312(5) 1.0602(6) 0.0526(16) Uani d . 1
H H6C1 0.9568 0.3300 1.1219 0.09(3) Uiso calc R 1
H H6C2 0.8897 0.4093 1.0086 0.08(2) Uiso calc R 1
H H6C3 0.9557 0.2907 1.0209 0.063(19) Uiso calc R 1

loop_
_atom_site_aniso_label
_atom_site_aniso_U_11
_atom_site_aniso_U_22
_atom_site_aniso_U_33
_atom_site_aniso_U_12
_atom_site_aniso_U_13
_atom_site_aniso_U_23
Mn1 0.0179(4) 0.0249(4) 0.0249(5) 0.0018(3) -0.0021(3) -0.0098(4)
Mn2 0.0181(4) 0.0239(4) 0.0285(6) 0.0012(3) -0.0028(3) -0.0106(4)
Mn3 0.0387(4) 0.0352(4) 0.0424(5) 0.0046(3) -0.0074(3) -0.0146(4)
Br1 0.0429(3) 0.0614(4) 0.0466(4) 0.0068(2) -0.0049(2) -0.0247(3)
Br2 0.0566(4) 0.0403(3) 0.0771(5) -0.0048(2) -0.0039(3) -0.0255(3)
Br3 0.0526(3) 0.0688(4) 0.0461(4) -0.0236(3) 0.0062(3) -0.0204(3)
Br4 0.1235(7) 0.0924(6) 0.0730(6) 0.0703(5) -0.0529(5) -0.0408(5)
O1A 0.0239(15) 0.0365(17) 0.033(2) -0.0015(12) 0.0014(13) -0.0057(15)
O2A 0.0284(15) 0.0291(15) 0.032(2) 0.0063(12) -0.0075(13) -0.0110(14)
C1A 0.0254(19) 0.030(2) 0.021(2) 0.0010(16) -0.0029(16) -0.0093(18)
C2A 0.024(2) 0.031(2) 0.049(4) 0.0024(17) -0.001(2) -0.007(2)
N3A 0.032(2) 0.0296(19) 0.043(3) 0.0016(15) -0.0035(18) -0.0094(19)
C4A 0.142(8) 0.047(4) 0.059(5) 0.013(4) 0.014(5) -0.027(4)
C5A 0.052(4) 0.031(3) 0.093(7) -0.007(2) 0.001(3) 0.005(3)
C6A 0.043(3) 0.052(4) 0.087(6) 0.010(3) -0.031(3) -0.004(4)
O1B 0.0256(15) 0.0440(18) 0.033(2) 0.0013(13) -0.0051(13) -0.0200(16)
O2B 0.0291(16) 0.0305(16) 0.042(2) 0.0028(12) 0.0042(14) -0.0171(15)
C1B 0.025(2) 0.0241(19) 0.033(3) 0.0046(15) -0.0050(17) -0.0139(19)
C2B 0.040(3) 0.046(3) 0.036(3) -0.013(2) -0.009(2) -0.010(2)
N3B 0.033(2) 0.036(2) 0.029(2) 0.0030(16) -0.0049(16) -0.0125(18)
C4B 0.049(3) 0.089(5) 0.037(4) 0.026(3) 0.005(3) -0.018(4)
C5B 0.074(5) 0.077(5) 0.037(4) -0.018(4) -0.024(3) -0.001(3)
C6B 0.095(5) 0.038(3) 0.050(5) 0.003(3) 0.016(4) -0.016(3)
O1C 0.0289(15) 0.0280(15) 0.029(2) -0.0044(12) -0.0020(13) -0.0105(13)
O2C 0.0261(15) 0.0288(15) 0.045(2) 0.0060(12) -0.0052(14) -0.0168(15)
C1C 0.0258(19) 0.0199(18) 0.026(3) -0.0009(14) -0.0003(16) -0.0070(17)
C2C 0.021(2) 0.039(3) 0.042(3) 0.0059(18) -0.0085(19) -0.022(2)
N3C 0.0264(18) 0.0337(19) 0.039(3) 0.0031(15) -0.0048(16) -0.0196(18)
C4C 0.042(3) 0.059(4) 0.058(4) 0.011(3) -0.005(3) -0.040(3)
C5C 0.073(4) 0.044(3) 0.044(4) 0.008(3) -0.017(3) -0.019(3)
C6C 0.031(3) 0.060(4) 0.082(5) -0.011(2) 0.003(3) -0.044(4)

loop_
_atom_type_symbol
_atom_type_description
_atom_type_scat_dispersion_real
_atom_type_scat_dispersion_imag
_atom_type_scat_source
C C 0.0033 0.0016 'International Tables Vol C Tables 4.2.6.8 and 6.1.1.4'
H H 0.0000 0.0000 'International Tables Vol C Tables 4.2.6.8 and 6.1.1.4'
N N 0.0061 0.0033 'International Tables Vol C Tables 4.2.6.8 and 6.1.1.4'
O O 0.0106 0.0060 'International Tables Vol C Tables 4.2.6.8 and 6.1.1.4'
Mn Mn 0.3368 0.7283 'International Tables Vol C Tables 4.2.6.8 and 6.1.1.4'
Br Br -0.2901 2.4595 'International Tables Vol C Tables 4.2.6.8 and 6.1.1.4'

loop_
_geom_angle_atom_site_label_1
_geom_angle_atom_site_label_2
_geom_angle_atom_site_label_3
_geom_angle_site_symmetry_1
_geom_angle_site_symmetry_3
_geom_angle
O2C Mn1 O2C 2_757 . 180.0
O2C Mn1 O1B 2_757 . 86.19(12)
O2C Mn1 O1B . . 93.81(12)
O2C Mn1 O1B 2_757 2_757 93.81(12)
O2C Mn1 O1B . 2_757 86.19(12)
O1B Mn1 O1B . 2_757 180.0
O2C Mn1 O1A 2_757 2_657 88.25(12)
O2C Mn1 O1A . 2_657 91.75(12)
O1B Mn1 O1A . 2_657 93.30(13)
O1B Mn1 O1A 2_757 2_657 86.70(13)
O2C Mn1 O1A 2_757 1_655 91.75(12)
O2C Mn1 O1A . 1_655 88.25(12)
O1B Mn1 O1A . 1_655 86.70(13)
O1B Mn1 O1A 2_757 1_655 93.30(13)
O1A Mn1 O1A 2_657 1_655 180.0
O1C Mn2 O1C 2_657 . 180.0
O1C Mn2 O2B 2_657 . 90.79(12)
O1C Mn2 O2B . . 89.21(12)
O1C Mn2 O2B 2_657 2_657 89.21(12)
O1C Mn2 O2B . 2_657 90.79(12)
O2B Mn2 O2B . 2_657 180.0
O1C Mn2 O2A 2_657 2_657 91.45(12)
O1C Mn2 O2A . 2_657 88.55(12)
O2B Mn2 O2A . 2_657 86.67(12)
O2B Mn2 O2A 2_657 2_657 93.33(12)
O1C Mn2 O2A 2_657 . 88.55(12)
O1C Mn2 O2A . . 91.45(12)
O2B Mn2 O2A . . 93.33(12)
O2B Mn2 O2A 2_657 . 86.67(12)
O2A Mn2 O2A 2_657 . 180.0
Br2 Mn3 Br4 . . 110.42(4)
Br2 Mn3 Br1 . . 113.26(4)
Br4 Mn3 Br1 . . 108.64(4)
Br2 Mn3 Br3 . . 108.51(4)
Br4 Mn3 Br3 . . 108.99(5)
Br1 Mn3 Br3 . . 106.89(4)
C1A O1A Mn1 . 1_455 138.8(3)
C1A O2A Mn2 . . 123.0(3)
O1A C1A O2A . . 127.0(4)
O1A C1A C2A . . 120.5(4)
O2A C1A C2A . . 112.5(4)
N3A C2A C1A . . 119.0(4)
N3A C2A H2A1 . . 104(3)
C1A C2A H2A1 . . 110(3)
N3A C2A H2A2 . . 110(4)
C1A C2A H2A2 . . 106(4)
H2A1 C2A H2A2 . . 108(5)
C4A N3A C6A . . 110.1(6)
C4A N3A C2A . . 110.4(5)
C6A N3A C2A . . 111.7(5)
C4A N3A C5A . . 110.2(6)
C6A N3A C5A . . 106.9(5)
C2A N3A C5A . . 107.4(4)
N3A C4A H4A1 . . 109.5
N3A C4A H4A2 . . 109.5
H4A1 C4A H4A2 . . 109.5
N3A C4A H4A3 . . 109.5
H4A1 C4A H4A3 . . 109.5
H4A2 C4A H4A3 . . 109.5
N3A C5A H5A1 . . 109.5
N3A C5A H5A2 . . 109.5
H5A1 C5A H5A2 . . 109.5
N3A C5A H5A3 . . 109.5
H5A1 C5A H5A3 . . 109.5
H5A2 C5A H5A3 . . 109.5
N3A C6A H6A1 . . 109.5
N3A C6A H6A2 . . 109.5
H6A1 C6A H6A2 . . 109.5
N3A C6A H6A3 . . 109.5
H6A1 C6A H6A3 . . 109.5
H6A2 C6A H6A3 . . 109.5
C1B O1B Mn1 . . 135.7(3)
C1B O2B Mn2 . . 124.0(3)
O1B C1B O2B . . 127.1(5)
O1B C1B C2B . . 119.7(4)
O2B C1B C2B . . 113.1(4)
N3B C2B C1B . . 117.9(4)
N3B C2B H2B1 . . 104(3)
C1B C2B H2B1 . . 107(3)
N3B C2B H2B2 . . 105(5)
C1B C2B H2B2 . . 113(5)
H2B1 C2B H2B2 . . 109(5)
C4B N3B C6B . . 109.3(5)
C4B N3B C5B . . 107.8(5)
C6B N3B C5B . . 108.5(5)
C4B N3B C2B . . 113.8(4)
C6B N3B C2B . . 109.1(4)
C5B N3B C2B . . 108.2(4)
N3B C4B H4B1 . . 109.5
N3B C4B H4B2 . . 109.5
H4B1 C4B H4B2 . . 109.5
N3B C4B H4B3 . . 109.5
H4B1 C4B H4B3 . . 109.5
H4B2 C4B H4B3 . . 109.5
N3B C5B H5B1 . . 109.5
N3B C5B H5B2 . . 109.5
H5B1 C5B H5B2 . . 109.5
N3B C5B H5B3 . . 109.5
H5B1 C5B H5B3 . . 109.5
H5B2 C5B H5B3 . . 109.5
N3B C6B H6B1 . . 109.5
N3B C6B H6B2 . . 109.5
H6B1 C6B H6B2 . . 109.5
N3B C6B H6B3 . . 109.5
H6B1 C6B H6B3 . . 109.5
H6B2 C6B H6B3 . . 109.5
C1C O1C Mn2 . . 124.6(3)
C1C O2C Mn1 . . 136.7(3)
O1C C1C O2C . . 126.7(4)
O1C C1C C2C . . 113.7(4)
O2C C1C C2C . . 119.5(4)
N3C C2C C1C . . 117.5(4)
N3C C2C H2C1 . . 106(3)
C1C C2C H2C1 . . 109(3)
N3C C2C H2C2 . . 108(3)
C1C C2C H2C2 . . 108(3)
H2C1 C2C H2C2 . . 108(4)
C5C N3C C4C . . 108.2(5)
C5C N3C C6C . . 109.6(4)
C4C N3C C6C . . 108.0(4)
C5C N3C C2C . . 110.5(4)
C4C N3C C2C . . 108.4(4)
C6C N3C C2C . . 112.0(4)
N3C C4C H4C1 . . 109.5
N3C C4C H4C2 . . 109.5
H4C1 C4C H4C2 . . 109.5
N3C C4C H4C3 . . 109.5
H4C1 C4C H4C3 . . 109.5
H4C2 C4C H4C3 . . 109.5
N3C C5C H5C1 . . 109.5
N3C C5C H5C2 . . 109.5
H5C1 C5C H5C2 . . 109.5
N3C C5C H5C3 . . 109.5
H5C1 C5C H5C3 . . 109.5
H5C2 C5C H5C3 . . 109.5
N3C C6C H6C1 . . 109.5
N3C C6C H6C2 . . 109.5
H6C1 C6C H6C2 . . 109.5
N3C C6C H6C3 . . 109.5
H6C1 C6C H6C3 . . 109.5
H6C2 C6C H6C3 . . 109.5

loop_
_geom_bond_atom_site_label_1
_geom_bond_atom_site_label_2
_geom_bond_site_symmetry_2
_geom_bond_distance
_geom_bond_publ_flag
Mn1 O2C 2_757 2.173(3) n
Mn1 O2C . 2.173(3) y
Mn1 O1B . 2.176(3) y
Mn1 O1B 2_757 2.176(3) n
Mn1 O1A 2_657 2.219(3) n
Mn1 O1A 1_655 2.219(3) y
Mn2 O1C 2_657 2.131(3) n
Mn2 O1C . 2.131(3) y
Mn2 O2B . 2.163(3) y
Mn2 O2B 2_657 2.163(3) n
Mn2 O2A 2_657 2.192(3) n
Mn2 O2A . 2.192(3) y
Mn3 Br2 . 2.4724(11) y
Mn3 Br4 . 2.4932(11) y
Mn3 Br1 . 2.5019(12) y
Mn3 Br3 . 2.5179(11) y
O1A C1A . 1.247(5) ?
O2A C1A . 1.255(5) ?
C1A C2A . 1.522(6) ?
C2A N3A . 1.499(6) ?
C2A H2A1 . 1.00(6) ?
C2A H2A2 . 0.89(7) ?
N3A C4A . 1.485(8) ?
N3A C6A . 1.488(7) ?
N3A C5A . 1.502(7) ?
C4A H4A1 . 0.9600 ?
C4A H4A2 . 0.9600 ?
C4A H4A3 . 0.9600 ?
C5A H5A1 . 0.9600 ?
C5A H5A2 . 0.9600 ?
C5A H5A3 . 0.9600 ?
C6A H6A1 . 0.9600 ?
C6A H6A2 . 0.9600 ?
C6A H6A3 . 0.9600 ?
O1B C1B . 1.249(5) ?
O2B C1B . 1.252(5) ?
C1B C2B . 1.512(7) ?
C2B N3B . 1.503(7) ?
C2B H2B1 . 0.95(5) ?
C2B H2B2 . 0.96(7) ?
N3B C4B . 1.487(6) ?
N3B C6B . 1.493(7) ?
N3B C5B . 1.495(7) ?
C4B H4B1 . 0.9600 ?
C4B H4B2 . 0.9600 ?
C4B H4B3 . 0.9600 ?
C5B H5B1 . 0.9600 ?
C5B H5B2 . 0.9600 ?
C5B H5B3 . 0.9600 ?
C6B H6B1 . 0.9600 ?
C6B H6B2 . 0.9600 ?
C6B H6B3 . 0.9600 ?
O1C C1C . 1.245(5) ?
O2C C1C . 1.251(5) ?
C1C C2C . 1.527(6) ?
C2C N3C . 1.505(6) ?
C2C H2C1 . 0.97(6) ?
C2C H2C2 . 0.92(5) ?
N3C C5C . 1.493(7) ?
N3C C4C . 1.495(6) ?
N3C C6C . 1.497(6) ?
C4C H4C1 . 0.9600 ?
C4C H4C2 . 0.9600 ?
C4C H4C3 . 0.9600 ?
C5C H5C1 . 0.9600 ?
C5C H5C2 . 0.9600 ?
C5C H5C3 . 0.9600 ?
C6C H6C1 . 0.9600 ?
C6C H6C2 . 0.9600 ?
C6C H6C3 . 0.9600 ?
